data_2012660
loop_
_publ_author_name
'Lucas, Nigel T.'
'Whittall, Ian R.'
'Humphrey, Mark G.'

_publ_section_title
;Undecacarbonyl(methylcyclopentadienyl)-<i>tetrahedro</i>-triiridiummolybdenum,
 undecacarbonyl(tetramethylcyclopentadienyl)-<i>tetrahedro</i>-triiridiummolybdenum
 and
 undecacarbonyl(pentamethylcyclopentadienyl)-<i>tetrahedro</i>-triiridiummolybdenum
;
_journal_issue 4
_journal_name_full 'Acta Crystallographica Section C'
_journal_page_first m249
_journal_page_last m251
_journal_paper_doi 10.1107/S0108270101020558
_journal_volume 58
_journal_year 2002
_chemical_formula_moiety 'C21 H15 Ir3 Mo O11 '
_chemical_formula_sum 'C21 H15 Ir3 Mo O11'
_chemical_formula_weight 1115.94
_space_group_IT_number 7
_symmetry_cell_setting monoclinic
_symmetry_space_group_name_Hall 'P -2yac'
_symmetry_space_group_name_H-M 'P 1 n 1'
_cell_angle_alpha 90
_cell_angle_beta 104.64(2)
_cell_angle_gamma 90
_cell_formula_units_Z 2
_cell_length_a 10.922(3)
_cell_length_b 10.226(2)
_cell_length_c 11.725(2)
_cell_measurement_reflns_used 25
_cell_measurement_temperature 296.2
_cell_measurement_theta_max 18.2
_cell_measurement_theta_min 15.2
_cell_volume 1267.0(5)
_computing_cell_refinement 'MSC/AFC Diffractometer Control'
_computing_data_collection 'MSC/AFC Diffractometer Control'
_computing_data_reduction 'teXsan (MSC, 1992-1997)'
_computing_publication_material 'teXsan (MSC, 1992-1997)'
_computing_structure_refinement 'teXsan (MSC, 1992-1997)'
_computing_structure_solution
;
DIRDIF92 PATTY (Beurskens, 1992)
;
_diffrn_ambient_temperature 296.2
_diffrn_measured_fraction_theta_full 1.0
_diffrn_measured_fraction_theta_max 1.0
_diffrn_measurement_device_type 'Rigaku AFC6S'
_diffrn_measurement_method \w-2\q
_diffrn_radiation_monochromator graphite
_diffrn_radiation_source 'X-ray tube'
_diffrn_radiation_type 'Mo K\a'
_diffrn_radiation_wavelength 0.7107
_diffrn_reflns_av_R_equivalents 0.06448
_diffrn_reflns_av_sigmaI/netI 0.020
_diffrn_reflns_limit_h_max 13
_diffrn_reflns_limit_h_min 0
_diffrn_reflns_limit_k_max 12
_diffrn_reflns_limit_k_min 0
_diffrn_reflns_limit_l_max 13
_diffrn_reflns_limit_l_min -13
_diffrn_reflns_number 2512
_diffrn_reflns_reduction_process 'Lp corrections applied'
_diffrn_reflns_theta_full 25.04
_diffrn_reflns_theta_max 25.04
_diffrn_reflns_theta_min 2.28
_diffrn_standards_decay_% -0.83
_diffrn_standards_interval_count 150
_diffrn_standards_number 3
_exptl_absorpt_coefficient_mu 16.287
_exptl_absorpt_correction_T_max 0.038
_exptl_absorpt_correction_T_min 0.025
_exptl_absorpt_correction_type psi-scan
_exptl_absorpt_process_details
;
\y scans (North,Phillips & Matthews, 1968)
;
_exptl_crystal_colour orange
_exptl_crystal_density_diffrn 2.925
_exptl_crystal_density_meas ?
_exptl_crystal_description prism
_exptl_crystal_F_000 1004.00
_exptl_crystal_size_max 0.20
_exptl_crystal_size_mid 0.20
_exptl_crystal_size_min 0.20
_refine_diff_density_max 0.84
_refine_diff_density_min -0.95
_refine_ls_extinction_coef 0.00000042(2)
_refine_ls_extinction_expression 'equ(3) Acta Cryst.(1968) A24, p213.'
_refine_ls_extinction_method 'Zachariasen (1967)'
_refine_ls_goodness_of_fit_all 1.387
_refine_ls_goodness_of_fit_ref 1.386
_refine_ls_hydrogen_treatment noref
_refine_ls_matrix_type full
_refine_ls_number_constraints 0
_refine_ls_number_parameters 324
_refine_ls_number_reflns 2326
_refine_ls_number_restraints 0
_refine_ls_R_factor_all 0.0209
_refine_ls_R_factor_gt 0.0193
_refine_ls_shift/su_max 0.0007
_refine_ls_shift/su_mean 0.0001
_refine_ls_structure_factor_coef F
_refine_ls_weighting_details 'w = 1/[\s^2^(Fo) + 0.00010|Fo|^2^]'
_refine_ls_weighting_scheme sigma
_refine_ls_wR_factor_all 0.0226
_refine_ls_wR_factor_ref 0.0224
_reflns_number_gt 2326
_reflns_number_total 2372
_reflns_threshold_expression I>1.00\s(I)
_cod_data_source_file ta1356.cif
_cod_data_source_block III
_cod_depositor_comments
;
The following automatic conversions were performed:

'_exptl_crystal_density_meas' value 'not measured' was changed to '?'
- the value is perceived as not measured.

Automatic conversion script
Id: cif_fix_values 3008 2015-01-20 13:52:24Z robertas 
;
_cod_original_cell_volume 1267.1(5)
_cod_original_sg_symbol_H-M 'P n'
_cod_original_formula_sum 'C21 H15 Ir3 Mo O11 '
_cod_database_code 2012660

loop_
_symmetry_equiv_pos_as_xyz
'  +x,  +y,  +z'
'1/2+x,  -y,1/2+z'

loop_
_atom_site_label
_atom_site_fract_x
_atom_site_fract_y
_atom_site_fract_z
_atom_site_U_iso_or_equiv
_atom_site_adp_type
_atom_site_calc_flag
_atom_site_calc_attached_atom
_atom_site_refinement_flags
_atom_site_occupancy
Ir1 0.4980000 0.56012(4) 0.3865000 0.03010(10) Uani d ? . 1.000
Ir2 0.38142(6) 0.76948(4) 0.26584(5) 0.03030(10) Uani d ? . 1.000
Ir3 0.49795(6) 0.79320(4) 0.49783(5) 0.02980(10) Uani d ? . 1.000
Mo4 0.65260(10) 0.76395(9) 0.33105(9) 0.0265(2) Uani d ? . 1.000
O11 0.5220(10) 0.3380(10) 0.2216(9) 0.074(4) Uani d ? . 1.000
O12 0.2048(9) 0.5500(10) 0.3087(9) 0.054(3) Uani d ? . 1.000
O14 0.7760(9) 0.5580(8) 0.5284(7) 0.047(3) Uani d ? . 1.000
O15 0.4910(10) 0.3730(10) 0.5855(9) 0.071(4) Uani d ? . 1.000
O21 0.1730(10) 0.9620(10) 0.2700(10) 0.067(4) Uani d ? . 1.000
O22 0.3060(10) 0.7310(10) 0.0015(8) 0.066(3) Uani d ? . 1.000
O24 0.5156(9) 1.0310(8) 0.2431(9) 0.051(3) Uani d ? . 1.000
O31 0.2560(10) 0.7270(10) 0.5669(9) 0.060(3) Uani d ? . 1.000
O32 0.4720(10) 1.0908(9) 0.5050(10) 0.091(5) Uani d ? . 1.000
O33 0.6880(10) 0.7360(10) 0.7320(10) 0.082(4) Uani d ? . 1.000
O41 0.7870(10) 0.9510(10) 0.5313(8) 0.059(3) Uani d ? . 1.000
C11 0.511(2) 0.4220(10) 0.2830(10) 0.046(4) Uani d ? . 1.000
C12 0.3040(10) 0.5940(10) 0.3180(10) 0.036(3) Uani d ? . 1.000
C14 0.6990(10) 0.6090(10) 0.4540(10) 0.041(4) Uani d ? . 1.000
C15 0.493(2) 0.4430(10) 0.5100(10) 0.046(4) Uani d ? . 1.000
C21 0.2530(10) 0.8890(10) 0.2660(10) 0.042(4) Uani d ? . 1.000
C22 0.3320(10) 0.7430(10) 0.1030(10) 0.044(4) Uani d ? . 1.000
C24 0.5250(10) 0.9200(10) 0.2685(9) 0.033(3) Uani d ? . 1.000
C31 0.3480(10) 0.7530(10) 0.5391(9) 0.043(4) Uani d ? . 1.000
C32 0.484(2) 0.9800(10) 0.5010(10) 0.052(4) Uani d ? . 1.000
C33 0.618(2) 0.7550(10) 0.6460(10) 0.045(4) Uani d ? . 1.000
C41 0.7290(10) 0.8770(10) 0.4630(10) 0.039(3) Uani d ? . 1.000
C401 0.8600(10) 0.7550(10) 0.3160(10) 0.033(3) Uani d ? . 1.000
C402 0.7990(10) 0.8670(10) 0.2510(10) 0.037(3) Uani d ? . 1.000
C403 0.7020(10) 0.8190(10) 0.1530(10) 0.042(4) Uani d ? . 1.000
C404 0.7020(10) 0.6830(10) 0.1570(10) 0.038(3) Uani d ? . 1.000
C405 0.7990(10) 0.6430(10) 0.2580(10) 0.036(3) Uani d ? . 1.000
C411 0.9760(10) 0.7560(10) 0.4100(10) 0.058(5) Uani d ? . 1.000
C412 0.8420(10) 1.0070(10) 0.2720(10) 0.052(4) Uani d ? . 1.000
C413 0.631(2) 0.901(2) 0.0520(10) 0.062(5) Uani d ? . 1.000
C414 0.6280(10) 0.5940(10) 0.0630(10) 0.056(4) Uani d ? . 1.000
C415 0.8440(10) 0.5040(10) 0.2860(10) 0.053(4) Uani d ? . 1.000
H411a 1.0380 0.7035 0.3872 0.069 Uiso c ? . 1.000
H411b 0.9597 0.7214 0.4797 0.069 Uiso c ? . 1.000
H411c 1.0062 0.8429 0.4234 0.069 Uiso c ? . 1.000
H412a 0.9240 1.0158 0.2583 0.062 Uiso c ? . 1.000
H412b 0.8466 1.0297 0.3518 0.062 Uiso c ? . 1.000
H412c 0.7845 1.0630 0.2208 0.062 Uiso c ? . 1.000
H413a 0.6896 0.9383 0.0130 0.075 Uiso c ? . 1.000
H413b 0.5869 0.9685 0.0796 0.075 Uiso c ? . 1.000
H413c 0.5727 0.8475 -0.0025 0.075 Uiso c ? . 1.000
H414a 0.5402 0.6098 0.0518 0.067 Uiso c ? . 1.000
H414b 0.6462 0.5054 0.0859 0.067 Uiso c ? . 1.000
H414c 0.6513 0.6100 -0.0086 0.067 Uiso c ? . 1.000
H415a 0.7818 0.4448 0.2447 0.064 Uiso c ? . 1.000
H415b 0.8585 0.4889 0.3688 0.064 Uiso c ? . 1.000
H415c 0.9210 0.4903 0.2638 0.064 Uiso c ? . 1.000

loop_
_atom_site_aniso_label
_atom_site_aniso_U_11
_atom_site_aniso_U_22
_atom_site_aniso_U_33
_atom_site_aniso_U_12
_atom_site_aniso_U_13
_atom_site_aniso_U_23
Ir1 0.0376(2) 0.0220(2) 0.0313(2) -0.0008(2) 0.0101(2) -0.0008(2)
Ir2 0.0302(2) 0.0297(2) 0.0295(2) 0.0014(2) 0.0048(2) 0.0006(2)
Ir3 0.0369(3) 0.0260(2) 0.0279(2) 0.0006(2) 0.0109(2) -0.0024(2)
Mo4 0.0275(5) 0.0270(5) 0.0246(4) -0.0004(4) 0.0061(4) 0.0008(4)
O11 0.120(10) 0.042(6) 0.062(7) 0.001(6) 0.029(7) -0.022(5)
O12 0.035(6) 0.055(6) 0.073(7) -0.016(5) 0.013(5) -0.002(5)
O14 0.039(5) 0.052(5) 0.041(5) 0.015(4) -0.004(4) 0.023(4)
O15 0.120(10) 0.051(6) 0.057(6) 0.006(7) 0.046(7) 0.017(5)
O21 0.072(8) 0.060(7) 0.072(7) 0.025(6) 0.026(6) 0.007(5)
O22 0.100(9) 0.063(6) 0.025(5) 0.003(6) -0.003(5) -0.005(4)
O24 0.051(6) 0.026(5) 0.078(7) -0.002(4) 0.018(5) 0.010(4)
O31 0.052(6) 0.083(8) 0.053(6) -0.014(6) 0.030(5) -0.006(5)
O32 0.160(10) 0.029(5) 0.100(9) 0.015(7) 0.057(9) 0.001(6)
O33 0.100(10) 0.085(8) 0.048(6) 0.013(7) -0.007(7) 0.009(6)
O41 0.061(7) 0.064(7) 0.047(5) -0.025(6) 0.005(5) -0.026(5)
C11 0.057(9) 0.026(6) 0.052(8) 0.004(6) 0.006(7) 0.003(6)
C12 0.042(8) 0.027(6) 0.040(7) -0.001(6) 0.013(6) 0.003(5)
C14 0.038(8) 0.039(7) 0.046(7) 0.009(6) 0.010(6) -0.005(6)
C15 0.060(10) 0.037(7) 0.043(7) -0.003(7) 0.026(7) -0.008(6)
C21 0.032(7) 0.040(7) 0.054(8) 0.001(6) 0.010(6) 0.011(6)
C22 0.028(7) 0.031(6) 0.070(10) 0.002(5) 0.001(6) -0.002(6)
C24 0.039(7) 0.037(7) 0.026(6) -0.006(5) 0.010(5) 0.004(5)
C31 0.064(9) 0.048(7) 0.012(5) 0.011(7) 0.002(6) -0.013(5)
C32 0.070(10) 0.041(8) 0.049(8) -0.004(7) 0.013(7) -0.013(7)
C33 0.070(10) 0.035(6) 0.030(7) 0.004(7) 0.007(7) 0.007(5)
C41 0.036(7) 0.041(7) 0.044(7) -0.010(6) 0.015(6) -0.002(6)
C401 0.029(7) 0.038(6) 0.033(6) 0.000(5) 0.011(5) 0.006(5)
C402 0.032(7) 0.046(7) 0.038(6) -0.010(6) 0.020(5) -0.002(5)
C403 0.048(8) 0.049(7) 0.032(6) -0.003(6) 0.019(6) 0.005(6)
C404 0.037(7) 0.053(7) 0.026(6) 0.002(6) 0.013(5) 0.007(5)
C405 0.034(6) 0.047(7) 0.034(6) 0.007(6) 0.022(5) -0.007(5)
C411 0.020(8) 0.064(9) 0.090(10) 0.004(6) 0.019(7) 0.013(8)
C412 0.050(8) 0.045(8) 0.068(9) -0.007(6) 0.027(7) 0.019(7)
C413 0.060(10) 0.090(10) 0.037(7) 0.004(9) 0.017(7) 0.015(7)
C414 0.070(10) 0.056(8) 0.040(7) 0.008(8) 0.009(7) -0.008(6)
C415 0.058(9) 0.047(8) 0.061(9) 0.020(7) 0.027(7) -0.007(7)

loop_
_atom_type_symbol
_atom_type_scat_dispersion_real
_atom_type_scat_dispersion_imag
_atom_type_scat_source
C 0.002 0.002
;International Tables for Crystallography
(1992, Vol. C, Tables 4.2.6.8 and 6.1.1.1)
;
Ir -2.066 7.990
;International Tables for Crystallography
(1992, Vol. C, Tables 4.2.6.8 and 6.1.1.1)
;
Mo -1.825 0.688
;International Tables for Crystallography
(1992, Vol. C, Tables 4.2.6.8 and 6.1.1.1)
;
O 0.008 0.006
;International Tables for Crystallography
(1992, Vol. C, Tables 4.2.6.8 and 6.1.1.1)
;
H 0.000 0.000
;International Tables for Crystallography
(1992, Vol. C, Table 6.1.1.2)
;

loop_
_geom_angle_atom_site_label_1
_geom_angle_atom_site_label_2
_geom_angle_atom_site_label_3
_geom_angle
_geom_angle_publ_flag
Ir2 Ir1 Ir3 59.95(2) n
Ir2 Ir1 Mo4 61.99(3) n
Ir3 Ir1 Mo4 62.72(2) n
Ir1 Ir2 Ir3 60.32(2) n
Ir1 Ir2 Mo4 61.72(2) n
Ir3 Ir2 Mo4 62.74(2) n
Ir1 Ir3 Ir2 59.73(2) n
Ir1 Ir3 Mo4 61.04(2) n
Ir2 Ir3 Mo4 61.32(3) n
Ir1 Mo4 Ir2 56.29(2) n
Ir1 Mo4 Ir3 56.24(2) n
Ir2 Mo4 Ir3 55.94(2) n
Ir2 Ir1 C11 111.0(4) no
Ir2 Ir1 C12 50.9(3) no
Ir2 Ir1 C14 107.8(3) no
Ir2 Ir1 C15 143.4(4) no
Ir3 Ir1 C11 166.6(4) no
Ir3 Ir1 C12 85.2(3) no
Ir3 Ir1 C14 75.5(3) no
Ir3 Ir1 C15 100.5(4) no
Mo4 Ir1 C11 104.8(5) no
Mo4 Ir1 C12 112.8(3) no
Mo4 Ir1 C14 47.3(4) no
Mo4 Ir1 C15 140.1(5) no
C11 Ir1 C12 96.2(6) no
C11 Ir1 C14 99.8(6) no
C11 Ir1 C15 92.3(5) no
C12 Ir1 C14 157.3(4) no
C12 Ir1 C15 100.5(6) no
C14 Ir1 C15 94.8(6) no
Ir1 Ir2 C12 49.7(3) no
Ir1 Ir2 C21 140.7(4) no
Ir1 Ir2 C22 113.4(4) no
Ir1 Ir2 C24 107.9(3) no
Ir3 Ir2 C12 84.7(3) no
Ir3 Ir2 C21 95.8(4) no
Ir3 Ir2 C22 168.8(4) no
Ir3 Ir2 C24 76.7(3) no
Mo4 Ir2 C12 111.3(3) no
Mo4 Ir2 C21 137.9(4) no
Mo4 Ir2 C22 106.3(4) no
Mo4 Ir2 C24 47.3(3) no
C12 Ir2 C21 101.4(5) no
C12 Ir2 C22 97.9(5) no
C12 Ir2 C24 156.7(4) no
C21 Ir2 C22 94.3(6) no
C21 Ir2 C24 94.5(5) no
C22 Ir2 C24 97.8(5) no
Ir1 Ir3 C31 92.2(4) no
Ir1 Ir3 C32 153.3(4) no
Ir1 Ir3 C33 99.8(4) no
Ir2 Ir3 C31 91.1(3) no
Ir2 Ir3 C32 95.2(4) no
Ir2 Ir3 C33 157.5(4) no
Mo4 Ir3 C31 148.1(3) no
Mo4 Ir3 C32 100.3(5) no
Mo4 Ir3 C33 101.8(5) no
C31 Ir3 C32 97.7(6) no
C31 Ir3 C33 99.4(6) no
C32 Ir3 C33 102.9(6) no
Ir1 Mo4 C14 49.5(4) no
Ir1 Mo4 C24 104.7(3) no
Ir1 Mo4 C41 114.3(4) no
Ir2 Mo4 C14 104.3(4) no
Ir2 Mo4 C24 49.5(3) no
Ir2 Mo4 C41 114.1(4) no
Ir3 Mo4 C14 72.4(4) no
Ir3 Mo4 C24 73.4(3) no
Ir3 Mo4 C41 67.0(4) no
C14 Mo4 C24 145.2(5) no
C14 Mo4 C41 85.6(5) no
C24 Mo4 C41 86.6(5) no
Ir1 C11 O11 178(2) no
Ir1 C12 Ir2 79.4(5) no
Ir1 C12 O12 143.0(10) no
Ir2 C12 O12 137.0(10) no
Ir1 C14 Mo4 83.2(5) no
Ir1 C14 O14 130.0(10) no
Mo4 C14 O14 147.0(10) no
Ir1 C15 O15 180.0(10) no
Ir2 C21 O21 178.0(10) no
Ir2 C22 O22 177.0(10) no
Ir2 C24 Mo4 83.3(4) no
Ir2 C24 O24 131.0(10) no
Mo4 C24 O24 146.0(10) no
Ir3 C31 O31 178.0(10) no
Ir3 C32 O32 178(2) no
Ir3 C33 O33 178.0(10) no
Mo4 C41 O41 169.0(10) n
C402 C401 C405 107.0(10) no
C402 C401 C411 126.0(10) no
C405 C401 C411 126.0(10) no
C401 C402 C403 107.0(10) no
C401 C402 C412 126.0(10) no
C403 C402 C412 127.0(10) no
C402 C403 C404 109.0(10) no
C402 C403 C413 125.0(10) no
C404 C403 C413 125.0(10) no
C403 C404 C405 108.0(10) no
C403 C404 C414 126.0(10) no
C405 C404 C414 126.0(10) no
C401 C405 C404 109.0(10) no
C401 C405 C415 125.0(10) no
C404 C405 C415 125.0(10) no
C401 C411 H411a 109.5 no
C401 C411 H411b 109.5 no
C401 C411 H411c 109.5 no
H411a C411 H411b 109.5 no
H411a C411 H411c 109.5 no
H411b C411 H411c 109.5 no
C402 C412 H412a 109.5 no
C402 C412 H412b 109.5 no
C402 C412 H412c 109.5 no
H412a C412 H412b 109.5 no
H412a C412 H412c 109.5 no
H412b C412 H412c 109.5 no
C403 C413 H413a 109.5 no
C403 C413 H413b 109.5 no
C403 C413 H413c 109.5 no
H413a C413 H413b 109.5 no
H413a C413 H413c 109.5 no
H413b C413 H413c 109.5 no
C404 C414 H414a 109.5 no
C404 C414 H414b 109.5 no
C404 C414 H414c 109.5 no
H414a C414 H414b 109.5 no
H414a C414 H414c 109.5 no
H414b C414 H414c 109.5 no
C405 C415 H415a 109.5 no
C405 C415 H415b 109.5 no
C405 C415 H415c 109.5 no
H415a C415 H415b 109.5 no
H415a C415 H415c 109.5 no
H415b C415 H415c 109.5 no

loop_
_geom_bond_atom_site_label_1
_geom_bond_atom_site_label_2
_geom_bond_site_symmetry_1
_geom_bond_site_symmetry_2
_geom_bond_distance
_geom_bond_publ_flag
Ir1 Ir2 . . 2.7011(6) n
Ir1 Ir3 . . 2.7172(6) n
Ir2 Ir3 . . 2.7070(6) n
Ir1 Mo4 . . 2.8600(10) n
Ir2 Mo4 . . 2.8670(10) n
Ir3 Mo4 . . 2.9050(10) n
Ir1 C11 . . 1.890(10) n
Ir1 C12 . . 2.100(10) n
Ir1 C14 . . 2.190(10) n
Ir1 C15 . . 1.890(10) n
Ir2 C12 . . 2.130(10) n
Ir2 C21 . . 1.860(10) n
Ir2 C22 . . 1.870(10) n
Ir2 C24 . . 2.190(10) n
Ir3 C31 . . 1.87(2) n
Ir3 C32 . . 1.920(10) n
Ir3 C33 . . 1.930(10) n
Mo4 C14 . . 2.120(10) n
Mo4 C24 . . 2.120(10) n
Mo4 C41 . . 1.950(10) n
O11 C11 . . 1.15(2) no
O12 C12 . . 1.160(10) no
O14 C14 . . 1.170(10) no
O15 C15 . . 1.14(2) no
O21 C21 . . 1.15(2) no
O22 C22 . . 1.15(2) no
O24 C24 . . 1.170(10) no
O31 C31 . . 1.16(2) no
O32 C32 . . 1.14(2) no
O33 C33 . . 1.12(2) no
O41 C41 . . 1.160(10) no
C401 C402 . . 1.44(2) no
C401 C405 . . 1.40(2) no
C401 C411 . . 1.46(2) no
C402 C403 . . 1.43(2) no
C402 C412 . . 1.51(2) no
C403 C404 . . 1.40(2) no
C403 C413 . . 1.50(2) no
C404 C405 . . 1.43(2) no
C404 C414 . . 1.50(2) no
C405 C415 . . 1.52(2) no
C411 H411a . . 0.95 no
C411 H411b . . 0.95 no
C411 H411c . . 0.95 no
C412 H412a . . 0.95 no
C412 H412b . . 0.95 no
C412 H412c . . 0.95 no
C413 H413a . . 0.95 no
C413 H413b . . 0.95 no
C413 H413c . . 0.95 no
C414 H414a . . 0.95 no
C414 H414b . . 0.95 no
C414 H414c . . 0.95 no
C415 H415a . . 0.95 no
C415 H415b . . 0.95 no
C415 H415c . . 0.95 no

loop_
_geom_contact_atom_site_label_1
_geom_contact_atom_site_label_2
_geom_contact_distance
_geom_contact_site_symmetry_2
_geom_contact_publ_flag
Mo4 C402 2.300(10) . no
Mo4 C401 2.310(10) . no
Mo4 C403 2.350(10) . no
Mo4 C405 2.350(10) . no
Mo4 C404 2.380(10) . no
Mo4 C412 3.410(10) . no
Mo4 C411 3.420(10) . no
Mo4 C415 3.510(10) . no
Mo4 C413 3.520(10) . no
Mo4 C414 3.540(10) . no
O11 O24 3.150(10) 1_545 no
O11 O14 3.220(10) 2_464 no
O11 O31 3.56(2) 2_564 no
O11 C414 3.57(2) . no
O12 O33 3.05(2) 2_464 no
O12 O15 3.14(2) 2_464 no
O14 O22 2.990(10) 2_565 no
O14 C415 3.16(2) . no
O14 C22 3.220(10) 2_565 no
O14 C405 3.360(10) . no
O14 C11 3.42(2) 2_565 no
O14 C401 3.500(10) . no
O14 C411 3.51(2) . no
O15 O32 3.020(10) 1_545 no
O15 C405 3.260(10) 2_465 no
O15 C415 3.41(2) 2_465 no
O15 C404 3.51(2) 2_465 no
O21 O33 3.13(2) 2_474 no
O21 C33 3.23(2) 2_474 no
O21 C32 3.36(2) 2_474 no
O21 O32 3.36(2) 2_474 no
O21 O41 3.460(10) 2_474 no
O22 O41 3.290(10) 2_474 no
O22 C415 3.58(2) 2_464 no
O24 O41 3.050(10) 2_474 no
O24 C413 3.14(2) . no
O24 C403 3.32(2) . no
O24 C402 3.50(2) . no
O24 C412 3.51(2) . no
O31 C411 3.16(2) 1_455 no
O31 C415 3.44(2) 2_465 no
O31 C414 3.56(2) 2_465 no
O41 C22 3.24(2) 2_575 no
O41 C412 3.29(2) . no
O41 C21 3.31(2) 2_575 no
O41 C411 3.43(2) . no
O41 C402 3.43(2) . no
O41 C401 3.47(2) . no
O41 C24 3.550(10) 2_575 no
C14 C405 2.81(2) . no
C14 C415 3.02(2) . no
C14 C401 3.07(2) . no
C14 C411 3.54(2) . no
C14 C404 3.57(2) . no
C24 C403 2.81(2) . no
C24 C413 3.05(2) . no
C24 C402 3.09(2) . no
C24 C404 3.54(2) . no
C24 C412 3.56(2) . no
C41 C402 2.78(2) . no
C41 C401 2.80(2) . no
C41 C412 3.11(2) . no
C41 C411 3.17(2) . no
Ir1 C11 1.890(10) . no
Ir1 C15 1.890(10) . no
Ir1 C12 2.100(10) . no
Ir1 C14 2.190(10) . no
Ir1 C31 3.360(10) . no
Ir1 C33 3.590(10) . no
Ir2 C21 1.860(10) . no
Ir2 C22 1.870(10) . no
Ir2 C12 2.130(10) . no
Ir2 C24 2.190(10) . no
Ir2 C31 3.320(10) . no
Ir2 C32 3.460(10) . no
Ir3 C31 1.87(2) . no
Ir3 C32 1.920(10) . no
Ir3 C33 1.930(10) . no
Ir3 C41 2.790(10) . n
Ir3 C14 3.030(10) . no
Ir3 C24 3.070(10) . no
Ir3 C12 3.290(10) . no
Ir3 C21 3.440(10) . no
Ir3 C15 3.580(10) . no
Mo4 C41 1.950(10) . no
Mo4 C14 2.120(10) . no
Mo4 C24 2.120(10) . no

loop_
_geom_torsion_atom_site_label_1
_geom_torsion_atom_site_label_2
_geom_torsion_atom_site_label_3
_geom_torsion_atom_site_label_4
_geom_torsion
_geom_torsion_publ_flag
Ir1 Ir2 Ir3 Mo4 71.35(3) no
Ir1 Ir2 Ir3 C31 -91.8(4) no
Ir1 Ir2 Ir3 C32 170.3(5) no
Ir1 Ir2 Ir3 C33 27.0(10) no
Ir1 Ir2 Mo4 Ir3 -69.19(2) no
Ir1 Ir2 Mo4 C14 -12.5(3) no
Ir1 Ir2 Mo4 C24 -166.3(4) no
Ir1 Ir2 Mo4 C41 -104.1(4) no
Ir1 Ir2 C12 O12 180(2) no
Ir1 Ir2 C24 Mo4 12.7(4) no
Ir1 Ir2 C24 O24 -167.0(10) no
Ir1 Ir3 Ir2 Mo4 -71.35(3) no
Ir1 Ir3 Ir2 C12 45.9(3) no
Ir1 Ir3 Ir2 C21 146.8(4) no
Ir1 Ir3 Ir2 C22 -58(2) no
Ir1 Ir3 Ir2 C24 -119.9(3) no
Ir1 Ir3 Mo4 Ir2 69.27(2) no
Ir1 Ir3 Mo4 C14 -52.6(4) no
Ir1 Ir3 Mo4 C24 121.2(3) no
Ir1 Ir3 Mo4 C41 -145.3(4) no
Ir1 Mo4 Ir2 Ir3 69.19(2) no
Ir1 Mo4 Ir2 C12 -2.6(3) no
Ir1 Mo4 Ir2 C21 135.7(6) no
Ir1 Mo4 Ir2 C22 -108.2(4) no
Ir1 Mo4 Ir2 C24 166.3(4) no
Ir1 Mo4 Ir3 Ir2 -69.27(2) no
Ir1 Mo4 Ir3 C31 -36.1(7) no
Ir1 Mo4 Ir3 C32 -159.6(5) no
Ir1 Mo4 Ir3 C33 94.7(4) no
Ir1 Mo4 C14 O14 -177(2) no
Ir1 Mo4 C24 Ir2 -11.8(3) no
Ir1 Mo4 C24 O24 168(2) no
Ir1 Mo4 C41 O41 165(6) no
Ir1 C12 Ir2 Ir3 -55.0(3) no
Ir1 C12 Ir2 Mo4 3.1(4) no
Ir1 C12 Ir2 C21 -149.9(5) no
Ir1 C12 Ir2 C22 114.1(5) no
Ir1 C12 Ir2 C24 -18.0(10) no
Ir1 C14 Mo4 Ir2 13.7(4) no
Ir1 C14 Mo4 Ir3 60.3(3) no
Ir1 C14 Mo4 C24 49.8(9) no
Ir1 C14 Mo4 C41 127.5(5) no
Ir2 Ir1 Ir3 Mo4 -71.81(3) no
Ir2 Ir1 Ir3 C31 90.1(4) no
Ir2 Ir1 Ir3 C32 -22.0(10) no
Ir2 Ir1 Ir3 C33 -170.0(5) no
Ir2 Ir1 Mo4 Ir3 68.66(2) no
Ir2 Ir1 Mo4 C14 164.0(4) no
Ir2 Ir1 Mo4 C24 10.7(3) no
Ir2 Ir1 Mo4 C41 103.7(4) no
Ir2 Ir1 C12 O12 -180(2) no
Ir2 Ir1 C14 Mo4 -14.8(4) no
Ir2 Ir1 C14 O14 163.0(10) no
Ir2 Ir3 Ir1 Mo4 71.81(3) no
Ir2 Ir3 Ir1 C11 50(2) no
Ir2 Ir3 Ir1 C12 -47.0(3) no
Ir2 Ir3 Ir1 C14 120.9(4) no
Ir2 Ir3 Ir1 C15 -146.7(5) no
Ir2 Ir3 Mo4 C14 -121.8(4) no
Ir2 Ir3 Mo4 C24 51.9(3) no
Ir2 Ir3 Mo4 C41 145.4(4) no
Ir2 Mo4 Ir1 Ir3 -68.66(2) no
Ir2 Mo4 Ir1 C11 106.2(4) no
Ir2 Mo4 Ir1 C12 2.7(4) no
Ir2 Mo4 Ir1 C14 -164.0(4) no
Ir2 Mo4 Ir1 C15 -141.5(6) no
Ir2 Mo4 Ir3 C31 33.2(7) no
Ir2 Mo4 Ir3 C32 -90.3(5) no
Ir2 Mo4 Ir3 C33 164.0(4) no
Ir2 Mo4 C14 O14 -163(2) no
Ir2 Mo4 C24 O24 180(2) no
Ir2 Mo4 C41 O41 -133(7) no
Ir2 C12 Ir1 Ir3 54.6(3) no
Ir2 C12 Ir1 Mo4 -3.1(4) no
Ir2 C12 Ir1 C11 -112.1(5) no
Ir2 C12 Ir1 C14 23(2) no
Ir2 C12 Ir1 C15 154.5(4) no
Ir2 C24 Mo4 Ir3 -59.1(2) no
Ir2 C24 Mo4 C14 -48.6(9) no
Ir2 C24 Mo4 C41 -126.0(4) no
Ir3 Ir1 Ir2 Mo4 73.02(3) no
Ir3 Ir1 Ir2 C12 -110.2(4) no
Ir3 Ir1 Ir2 C21 -59.2(7) no
Ir3 Ir1 Ir2 C22 169.6(4) no
Ir3 Ir1 Ir2 C24 62.5(3) no
Ir3 Ir1 Mo4 C14 95.3(4) no
Ir3 Ir1 Mo4 C24 -57.9(3) no
Ir3 Ir1 Mo4 C41 35.1(4) no
Ir3 Ir1 C12 O12 -125(2) no
Ir3 Ir1 C14 Mo4 -66.1(3) no
Ir3 Ir1 C14 O14 112.0(10) no
Ir3 Ir2 Ir1 Mo4 -73.02(3) no
Ir3 Ir2 Ir1 C11 -169.1(5) no
Ir3 Ir2 Ir1 C12 110.2(4) no
Ir3 Ir2 Ir1 C14 -60.7(4) no
Ir3 Ir2 Ir1 C15 64.8(7) no
Ir3 Ir2 Mo4 C14 56.7(3) no
Ir3 Ir2 Mo4 C24 -97.1(4) no
Ir3 Ir2 Mo4 C41 -34.9(4) no
Ir3 Ir2 C12 O12 125(2) no
Ir3 Ir2 C24 Mo4 65.0(2) no
Ir3 Ir2 C24 O24 -115.0(10) no
Ir3 Mo4 Ir1 C11 174.9(4) no
Ir3 Mo4 Ir1 C12 71.4(4) no
Ir3 Mo4 Ir1 C14 -95.3(4) no
Ir3 Mo4 Ir1 C15 -72.8(6) no
Ir3 Mo4 Ir2 C12 -71.8(3) no
Ir3 Mo4 Ir2 C21 66.5(6) no
Ir3 Mo4 Ir2 C22 -177.4(4) no
Ir3 Mo4 Ir2 C24 97.1(4) no
Ir3 Mo4 C14 O14 -117(2) no
Ir3 Mo4 C24 O24 121(2) no
Ir3 Mo4 C41 O41 -164(7) no
Mo4 Ir1 Ir2 C12 176.8(4) no
Mo4 Ir1 Ir2 C21 -132.2(7) no
Mo4 Ir1 Ir2 C22 96.6(4) no
Mo4 Ir1 Ir2 C24 -10.5(3) no
Mo4 Ir1 Ir3 C31 161.9(4) no
Mo4 Ir1 Ir3 C32 50.0(10) no
Mo4 Ir1 Ir3 C33 -98.2(5) no
Mo4 Ir1 C12 O12 177(2) no
Mo4 Ir1 C14 O14 178(2) no
Mo4 Ir2 Ir1 C11 -96.1(5) no
Mo4 Ir2 Ir1 C12 -176.8(4) no
Mo4 Ir2 Ir1 C14 12.3(4) no
Mo4 Ir2 Ir1 C15 137.9(7) no
Mo4 Ir2 Ir3 C31 -163.2(4) no
Mo4 Ir2 Ir3 C32 98.9(5) no
Mo4 Ir2 Ir3 C33 -45.0(10) no
Mo4 Ir2 C12 O12 -177.0(10) no
Mo4 Ir2 C24 O24 -180.0(10) no
Mo4 Ir3 Ir1 C11 -22(2) no
Mo4 Ir3 Ir1 C12 -118.8(3) no
Mo4 Ir3 Ir1 C14 49.1(4) no
Mo4 Ir3 Ir1 C15 141.4(5) no
Mo4 Ir3 Ir2 C12 117.3(3) no
Mo4 Ir3 Ir2 C21 -141.8(4) no
Mo4 Ir3 Ir2 C22 13(2) no
Mo4 Ir3 Ir2 C24 -48.5(3) no
Mo4 C14 Ir1 C11 101.1(5) no
Mo4 C14 Ir1 C12 -33(2) no
Mo4 C14 Ir1 C15 -165.7(5) no
Mo4 C24 Ir2 C12 27.0(10) no
Mo4 C24 Ir2 C21 159.9(5) no
Mo4 C24 Ir2 C22 -105.1(5) no
O12 C12 Ir1 C11 68(2) no
O12 C12 Ir1 C14 -157.0(10) no
O12 C12 Ir1 C15 -25(2) no
O12 C12 Ir2 C21 30(2) no
O12 C12 Ir2 C22 -66(2) no
O12 C12 Ir2 C24 162.0(10) no
O14 C14 Ir1 C11 -81.0(10) no
O14 C14 Ir1 C12 144.0(10) no
O14 C14 Ir1 C15 12.0(10) no
O14 C14 Mo4 C24 -127(2) no
O14 C14 Mo4 C41 -49(2) no
O24 C24 Ir2 C12 -153.0(10) no
O24 C24 Ir2 C21 -20.0(10) no
O24 C24 Ir2 C22 75.0(10) no
O24 C24 Mo4 C14 131(2) no
O24 C24 Mo4 C41 54(2) no
O41 C41 Mo4 C14 123(7) no
O41 C41 Mo4 C24 -91(7) no
C11 Ir1 Ir2 C12 80.7(7) no
C11 Ir1 Ir2 C21 131.7(8) no
C11 Ir1 Ir2 C22 0.5(7) no
C11 Ir1 Ir2 C24 -106.6(6) no
C11 Ir1 Ir3 C31 140(2) no
C11 Ir1 Ir3 C32 28(3) no
C11 Ir1 Ir3 C33 -120(2) no
C11 Ir1 Mo4 C14 -89.8(6) no
C11 Ir1 Mo4 C24 117.0(5) no
C11 Ir1 Mo4 C41 -150.1(6) no
C12 Ir1 Ir2 C21 51.0(8) no
C12 Ir1 Ir2 C22 -80.2(6) no
C12 Ir1 Ir2 C24 172.7(5) no
C12 Ir1 Ir3 C31 43.1(5) no
C12 Ir1 Ir3 C32 -69.0(10) no
C12 Ir1 Ir3 C33 143.0(6) no
C12 Ir1 Mo4 C14 166.7(6) no
C12 Ir1 Mo4 C24 13.5(5) no
C12 Ir1 Mo4 C41 106.4(6) no
C12 Ir2 Ir1 C14 -170.9(6) no
C12 Ir2 Ir1 C15 -45.4(8) no
C12 Ir2 Ir3 C31 -45.9(5) no
C12 Ir2 Ir3 C32 -143.8(6) no
C12 Ir2 Ir3 C33 72.0(10) no
C12 Ir2 Mo4 C14 -15.1(5) no
C12 Ir2 Mo4 C24 -168.9(5) no
C12 Ir2 Mo4 C41 -106.8(5) no
C14 Ir1 Ir2 C21 -119.9(8) no
C14 Ir1 Ir2 C22 108.9(6) no
C14 Ir1 Ir2 C24 1.8(5) no
C14 Ir1 Ir3 C31 -149.0(5) no
C14 Ir1 Ir3 C32 99.0(10) no
C14 Ir1 Ir3 C33 -49.1(6) no
C14 Ir1 Mo4 C24 -153.2(5) no
C14 Ir1 Mo4 C41 -60.3(6) no
C14 Mo4 Ir1 C15 22.5(8) no
C14 Mo4 Ir2 C21 123.2(7) no
C14 Mo4 Ir2 C22 -120.7(5) no
C14 Mo4 Ir2 C24 153.8(5) no
C14 Mo4 Ir3 C31 -88.6(8) no
C14 Mo4 Ir3 C32 147.9(6) no
C14 Mo4 Ir3 C33 42.2(5) no
C15 Ir1 Ir2 C21 6.0(10) no
C15 Ir1 Ir2 C22 -125.6(8) no
C15 Ir1 Ir2 C24 127.3(7) no
C15 Ir1 Ir3 C31 -56.7(6) no
C15 Ir1 Ir3 C32 -169.0(10) no
C15 Ir1 Ir3 C33 43.2(7) no
C15 Ir1 Mo4 C24 -130.7(7) no
C15 Ir1 Mo4 C41 -37.8(8) no
C21 Ir2 Ir3 C31 55.0(6) no
C21 Ir2 Ir3 C32 -42.9(6) no
C21 Ir2 Ir3 C33 173.0(10) no
C21 Ir2 Mo4 C24 -30.6(7) no
C21 Ir2 Mo4 C41 31.5(7) no
C22 Ir2 Ir3 C31 -150(2) no
C22 Ir2 Ir3 C32 112(2) no
C22 Ir2 Ir3 C33 -32(2) no
C22 Ir2 Mo4 C24 85.5(5) no
C22 Ir2 Mo4 C41 147.7(6) no
C24 Ir2 Ir3 C31 148.3(5) no
C24 Ir2 Ir3 C32 50.4(6) no
C24 Ir2 Ir3 C33 -93.0(10) no
C24 Ir2 Mo4 C41 62.2(5) no
C24 Mo4 Ir3 C31 85.1(8) no
C24 Mo4 Ir3 C32 -38.4(5) no
C24 Mo4 Ir3 C33 -144.1(5) no
C31 Ir3 Mo4 C41 178.6(8) no
C32 Ir3 Mo4 C41 55.1(6) no
C33 Ir3 Mo4 C41 -50.6(6) no
C401 C402 C403 C404 .0(10) no
C401 C402 C403 C413 -168.0(10) no
C401 C405 C404 C403 .0(10) no
C401 C405 C404 C414 171.0(10) no
C402 C401 C405 C404 .0(10) no
C402 C401 C405 C415 171.0(10) no
C402 C403 C404 C405 .0(10) no
C402 C403 C404 C414 -171.0(10) no
C403 C402 C401 C405 .0(10) no
C403 C402 C401 C411 170.0(10) no
C403 C404 C405 C415 -171.0(10) no
C404 C403 C402 C412 172.0(10) no
C404 C405 C401 C411 -169.0(10) no
C405 C401 C402 C412 -172.0(10) no
C411 C401 C402 C412 -3(2) no
C411 C401 C405 C415 2(2) no
C412 C402 C403 C413 4(2) no
C413 C403 C404 C414 -3(2) no
C414 C404 C405 C415 0(2) no
